data_7219642
loop_
_publ_author_name
'Lemmerer, Andreas'
'Govindraju, Stefan'
'Johnston, Marcelle'
'Motloung, Xolani'
'Savig, Kelsey L.'

_publ_section_title
;
 Co-crystals and molecular salts of carboxylic acid/pyridine complexes:
 can calculated pKa's predict proton transfer? A case study of nine
 complexes
;
_journal_issue 19
_journal_name_full CrystEngComm
_journal_page_first 3591
_journal_paper_doi 10.1039/C5CE00102A
_journal_volume 17
_journal_year 2015
_chemical_formula_moiety 'C7 H4 Cl N O4, C5 H5 Br N2'
_chemical_formula_sum 'C12 H9 Br Cl N3 O4'
_chemical_formula_weight 374.58
_chemical_name_systematic
;
 (2-chloro-4-nitrobenzoic acid)(3-amino-2-bromopyridine)  
;
_space_group_IT_number 2
_symmetry_cell_setting triclinic
_symmetry_space_group_name_Hall '-P 1'
_symmetry_space_group_name_H-M 'P -1'
_atom_sites_solution_hydrogens geom
_atom_sites_solution_primary direct
_atom_sites_solution_secondary difmap
_audit_conform_dict_location ftp://ftp.iucr.org/pub/cif_core.dic
_audit_conform_dict_name cif_core.dic
_audit_conform_dict_version 2.3
_audit_creation_date 2012-11-02T07:15:16-00:00
_audit_creation_method 'WinGX routine CIF_UPDATE'
_audit_update_record
;
2014-11-18 deposited with the CCDC.
2015-02-24 downloaded from the CCDC.
;
_cell_angle_alpha 110.222(2)
_cell_angle_beta 96.641(2)
_cell_angle_gamma 107.0590(10)
_cell_formula_units_Z 4
_cell_length_a 9.8994(3)
_cell_length_b 11.9370(4)
_cell_length_c 13.4905(6)
_cell_measurement_reflns_used 8172
_cell_measurement_temperature 173(2)
_cell_measurement_theta_max 28.01
_cell_measurement_theta_min 2.22
_cell_volume 1387.59(9)
_computing_cell_refinement 'SAINT-Plus (Bruker, 2007)'
_computing_data_collection 'APEX3 (Bruker, 2007)'
_computing_data_reduction 'SAINT-Plus (Bruker 2007)'
_computing_molecular_graphics
;
Ortep-3 for Windows (Farrugia, 1997) and DIAMOND (Brandenburg, 1999)
;
_computing_publication_material
;
WinGX publication routines (Farrugia, 1999) and PLATON (Spek, 2009)
;
_computing_structure_refinement 'SHELXL-97 (Sheldrick, 2008)'
_computing_structure_solution 'SHELXS-97 (Sheldrick, 2008)'
_diffrn_ambient_temperature 173(2)
_diffrn_measured_fraction_theta_full 0.998
_diffrn_measured_fraction_theta_max 0.998
_diffrn_measurement_device_type 'Bruker D8 Venture Photon CMOS'
_diffrn_measurement_method '\w scans'
_diffrn_radiation_monochromator graphite
_diffrn_radiation_type MoK\a
_diffrn_radiation_wavelength 0.71073
_diffrn_reflns_av_R_equivalents 0.0839
_diffrn_reflns_av_unetI/netI 0.0504
_diffrn_reflns_limit_h_max 13
_diffrn_reflns_limit_h_min -8
_diffrn_reflns_limit_k_max 12
_diffrn_reflns_limit_k_min -15
_diffrn_reflns_limit_l_max 17
_diffrn_reflns_limit_l_min -17
_diffrn_reflns_number 25750
_diffrn_reflns_theta_full 28
_diffrn_reflns_theta_max 28
_diffrn_reflns_theta_min 1.66
_diffrn_standards_number 0
_exptl_absorpt_coefficient_mu 3.174
_exptl_absorpt_correction_T_max 0.7011
_exptl_absorpt_correction_T_min 0.2945
_exptl_absorpt_correction_type integration
_exptl_absorpt_process_details 'Bruker XPREP (Bruker, 2004)'
_exptl_crystal_colour yellow
_exptl_crystal_density_diffrn 1.793
_exptl_crystal_density_meas 0
_exptl_crystal_density_method 'not measured'
_exptl_crystal_description block
_exptl_crystal_F_000 744
_exptl_crystal_size_max 0.676
_exptl_crystal_size_mid 0.383
_exptl_crystal_size_min 0.122
_refine_diff_density_max 1.009
_refine_diff_density_min -0.881
_refine_diff_density_rms 0.117
_refine_ls_extinction_method none
_refine_ls_goodness_of_fit_ref 0.993
_refine_ls_hydrogen_treatment mixed
_refine_ls_matrix_type full
_refine_ls_number_parameters 403
_refine_ls_number_reflns 6697
_refine_ls_number_restraints 0
_refine_ls_restrained_S_all 0.993
_refine_ls_R_factor_all 0.0513
_refine_ls_R_factor_gt 0.0385
_refine_ls_shift/su_max 0.001
_refine_ls_shift/su_mean 0
_refine_ls_structure_factor_coef Fsqd
_refine_ls_weighting_details 'calc w=1/[\s^2^(Fo^2^)+(0.0688P)^2^] where P=(Fo^2^+2Fc^2^)/3'
_refine_ls_weighting_scheme calc
_refine_ls_wR_factor_gt 0.1038
_refine_ls_wR_factor_ref 0.1081
_reflns_number_gt 5150
_reflns_number_total 6697
_reflns_threshold_expression >2sigma(I)
_cod_data_source_file c5ce00102a4.cif
_cod_data_source_block 2
_cod_depositor_comments
;
The following automatic conversions were performed:

'_symmetry_cell_setting' value 'Triclinic' changed to 'triclinic'
according to
/usr/data/users/saulius/crontab/automatic-downloads/rss-feeds/RSC/lib/dictionaries/cif_core.dic
dictionary named 'cif_core.dic' version 2.4.2 from 2011-04-26.

Automatic conversion script
Id: cif_fix_values 3008 2015-01-20 13:52:24Z robertas 

 Adding full bibliography for 7219641--7219649.cif.
;
_cod_original_sg_symbol_H-M P-1
_cod_database_code 7219642

loop_
_symmetry_equiv_pos_as_xyz
'x, y, z'
'-x, -y, -z'

loop_
_atom_site_label
_atom_site_type_symbol
_atom_site_fract_x
_atom_site_fract_y
_atom_site_fract_z
_atom_site_U_iso_or_equiv
_atom_site_adp_type
_atom_site_occupancy
_atom_site_symmetry_multiplicity
_atom_site_calc_flag
_atom_site_refinement_flags
C1 C 0.9496(3) 0.9131(2) 0.27432(19) 0.0253(5) Uani 1 1 d .
C2 C 0.9692(3) 0.9592(2) 0.1928(2) 0.0253(5) Uani 1 1 d .
C3 C 0.8512(3) 0.9363(2) 0.1129(2) 0.0271(5) Uani 1 1 d .
H3 H 0.8643 0.9668 0.0571 0.032 Uiso 1 1 calc R
C4 C 0.7141(3) 0.8679(2) 0.1165(2) 0.0270(5) Uani 1 1 d .
C5 C 0.6898(3) 0.8186(2) 0.1939(2) 0.0304(6) Uani 1 1 d .
H5A H 0.5942 0.7703 0.1933 0.036 Uiso 1 1 calc R
C6 C 0.8092(3) 0.8418(2) 0.2727(2) 0.0292(5) Uani 1 1 d .
H6 H 0.795 0.8085 0.3268 0.035 Uiso 1 1 calc R
C7 C 1.0726(3) 0.9395(3) 0.3660(2) 0.0299(6) Uani 1 1 d .
N1 N 0.5886(3) 0.8507(2) 0.03444(19) 0.0381(6) Uani 1 1 d .
O1 O 1.1824(2) 1.0337(2) 0.40213(17) 0.0450(5) Uani 1 1 d .
O2 O 1.0428(3) 0.8482(2) 0.4025(2) 0.0432(5) Uani 1 1 d .
H2 H 1.088(5) 0.873(4) 0.453(4) 0.076(16) Uiso 1 1 d .
O3 O 0.6131(3) 0.8953(3) -0.0328(2) 0.0621(7) Uani 1 1 d .
O4 O 0.4663(2) 0.7926(2) 0.03944(17) 0.0480(6) Uani 1 1 d .
Cl1 Cl 1.13777(7) 1.04400(7) 0.18320(5) 0.03501(16) Uani 1 1 d .
C8 C 0.5027(3) 0.3843(2) 0.35590(18) 0.0257(5) Uani 1 1 d .
C9 C 0.6518(3) 0.4427(2) 0.40368(19) 0.0259(5) Uani 1 1 d .
C10 C 0.7109(3) 0.4275(2) 0.49443(19) 0.0281(5) Uani 1 1 d .
H10 H 0.8124 0.4665 0.5271 0.034 Uiso 1 1 calc R
C11 C 0.6179(3) 0.3540(2) 0.53618(19) 0.0294(6) Uani 1 1 d .
C12 C 0.4710(3) 0.2965(2) 0.4924(2) 0.0310(6) Uani 1 1 d .
H12 H 0.4101 0.247 0.5231 0.037 Uiso 1 1 calc R
C13 C 0.4138(3) 0.3127(2) 0.4019(2) 0.0299(6) Uani 1 1 d .
H13 H 0.3119 0.2743 0.3706 0.036 Uiso 1 1 calc R
C14 C 0.4361(3) 0.3912(3) 0.2521(2) 0.0307(6) Uani 1 1 d .
N2 N 0.6827(3) 0.3391(2) 0.63286(19) 0.0409(6) Uani 1 1 d .
O5 O 0.3058(2) 0.3961(2) 0.25026(16) 0.0350(5) Uani 1 1 d .
H5 H 0.285(5) 0.400(4) 0.203(3) 0.065(14) Uiso 1 1 d .
O6 O 0.4965(3) 0.3869(3) 0.17919(17) 0.0578(7) Uani 1 1 d .
O7 O 0.6007(3) 0.2906(2) 0.67903(19) 0.0617(7) Uani 1 1 d .
O8 O 0.8154(3) 0.3786(3) 0.66229(18) 0.0573(7) Uani 1 1 d .
Cl2 Cl 0.76851(8) 0.54213(7) 0.35862(6) 0.04406(19) Uani 1 1 d .
C15 C 1.2330(3) 0.8437(2) 0.64455(19) 0.0241(5) Uani 1 1 d .
C16 C 1.3412(3) 0.8598(2) 0.73025(19) 0.0244(5) Uani 1 1 d .
C17 C 1.4807(3) 0.9437(3) 0.7407(2) 0.0289(5) Uani 1 1 d .
H17 H 1.5601 0.9596 0.7968 0.035 Uiso 1 1 calc R
C18 C 1.5023(3) 1.0026(3) 0.6695(2) 0.0337(6) Uani 1 1 d .
H18 H 1.5967 1.0589 0.6762 0.04 Uiso 1 1 calc R
C19 C 1.3869(3) 0.9802(3) 0.5882(2) 0.0333(6) Uani 1 1 d .
H19 H 1.4024 1.0226 0.5402 0.04 Uiso 1 1 calc R
N3 N 1.2532(2) 0.8994(2) 0.57589(16) 0.0274(4) Uani 1 1 d .
N4 N 1.3134(3) 0.8029(3) 0.80149(19) 0.0340(5) Uani 1 1 d .
H4A H 1.245(4) 0.737(3) 0.783(3) 0.037(9) Uiso 1 1 d .
H4B H 1.387(4) 0.806(3) 0.849(3) 0.039(8) Uiso 1 1 d .
Br1 Br 1.04031(3) 0.73450(3) 0.62512(2) 0.03658(10) Uani 1 1 d .
C20 C 0.0636(3) 0.3471(2) 0.0110(2) 0.0282(5) Uani 1 1 d .
C21 C 0.0045(3) 0.3520(2) -0.0863(2) 0.0289(5) Uani 1 1 d .
C22 C 0.1004(3) 0.4245(3) -0.1279(2) 0.0344(6) Uani 1 1 d .
H22 H 0.0664 0.4314 -0.1935 0.041 Uiso 1 1 calc R
C23 C 0.2455(3) 0.4863(3) -0.0726(2) 0.0385(7) Uani 1 1 d .
H23 H 0.3085 0.5341 -0.1034 0.046 Uiso 1 1 calc R
C24 C 0.3075(4) 0.4840(3) 0.0264(2) 0.0350(7) Uani 1 1 d .
H24 H 0.4071 0.5285 0.064 0.042 Uiso 1 1 calc R
N5 N 0.2015(3) 0.4058(2) 0.06354(18) 0.0331(5) Uani 1 1 d .
N6 N -0.1395(3) 0.2838(3) -0.1406(2) 0.0415(6) Uani 1 1 d .
H6A H -0.199(5) 0.257(4) -0.100(4) 0.082(14) Uiso 1 1 d .
H6B H -0.166(5) 0.310(4) -0.183(4) 0.085(16) Uiso 1 1 d .
Br2 Br -0.05895(3) 0.25242(3) 0.07389(2) 0.04053(10) Uani 1 1 d .

loop_
_atom_site_aniso_label
_atom_site_aniso_U_11
_atom_site_aniso_U_22
_atom_site_aniso_U_33
_atom_site_aniso_U_23
_atom_site_aniso_U_13
_atom_site_aniso_U_12
C1 0.0261(12) 0.0240(12) 0.0263(12) 0.0093(10) 0.0035(10) 0.0118(10)
C2 0.0222(12) 0.0249(12) 0.0263(12) 0.0077(10) 0.0043(10) 0.0088(10)
C3 0.0298(13) 0.0261(13) 0.0239(12) 0.0099(10) 0.0015(10) 0.0102(10)
C4 0.0236(12) 0.0243(12) 0.0259(12) 0.0048(10) -0.0017(10) 0.0079(10)
C5 0.0239(12) 0.0284(13) 0.0344(14) 0.0092(11) 0.0052(11) 0.0078(10)
C6 0.0294(13) 0.0304(14) 0.0306(13) 0.0148(11) 0.0078(11) 0.0111(11)
C7 0.0300(13) 0.0372(15) 0.0293(13) 0.0165(11) 0.0066(11) 0.0176(12)
N1 0.0290(12) 0.0364(13) 0.0346(12) 0.0070(10) -0.0089(10) 0.0069(10)
O1 0.0336(11) 0.0493(13) 0.0452(12) 0.0258(10) -0.0078(9) 0.0033(10)
O2 0.0437(12) 0.0463(13) 0.0411(12) 0.0264(10) -0.0044(10) 0.0131(10)
O3 0.0395(13) 0.0777(18) 0.0629(15) 0.0471(14) -0.0163(11) 0.0006(12)
O4 0.0224(10) 0.0603(14) 0.0424(12) 0.0093(10) -0.0030(9) 0.0060(10)
Cl1 0.0236(3) 0.0421(4) 0.0361(3) 0.0185(3) 0.0048(3) 0.0047(3)
C8 0.0336(13) 0.0245(12) 0.0178(11) 0.0057(9) 0.0017(10) 0.0137(11)
C9 0.0306(13) 0.0237(12) 0.0228(11) 0.0097(10) 0.0051(10) 0.0091(10)
C10 0.0300(13) 0.0272(13) 0.0230(12) 0.0070(10) -0.0014(10) 0.0109(11)
C11 0.0450(16) 0.0242(13) 0.0207(11) 0.0081(10) 0.0021(11) 0.0178(12)
C12 0.0425(15) 0.0224(12) 0.0297(13) 0.0116(10) 0.0113(12) 0.0114(11)
C13 0.0289(13) 0.0252(13) 0.0284(13) 0.0051(10) 0.0023(11) 0.0083(11)
C14 0.0330(14) 0.0357(14) 0.0221(12) 0.0104(10) 0.0005(11) 0.0142(12)
N2 0.0687(19) 0.0334(13) 0.0256(11) 0.0128(10) 0.0032(12) 0.0268(13)
O5 0.0353(11) 0.0456(12) 0.0239(10) 0.0124(9) -0.0006(8) 0.0190(9)
O6 0.0522(14) 0.107(2) 0.0319(11) 0.0343(12) 0.0146(10) 0.0440(15)
O7 0.0905(19) 0.0500(14) 0.0421(12) 0.0326(11) 0.0037(13) 0.0093(13)
O8 0.0640(16) 0.0811(18) 0.0415(12) 0.0289(12) 0.0008(11) 0.0456(15)
Cl2 0.0427(4) 0.0458(4) 0.0370(4) 0.0224(3) 0.0053(3) 0.0010(3)
C15 0.0219(11) 0.0232(12) 0.0240(11) 0.0062(9) 0.0025(9) 0.0087(10)
C16 0.0247(12) 0.0293(13) 0.0217(11) 0.0099(10) 0.0062(9) 0.0133(10)
C17 0.0208(12) 0.0344(14) 0.0292(13) 0.0090(11) 0.0028(10) 0.0123(11)
C18 0.0241(13) 0.0341(15) 0.0451(15) 0.0169(12) 0.0112(12) 0.0111(11)
C19 0.0378(15) 0.0374(15) 0.0368(14) 0.0204(12) 0.0174(12) 0.0204(13)
N3 0.0327(11) 0.0299(11) 0.0250(10) 0.0121(9) 0.0072(9) 0.0171(9)
N4 0.0298(13) 0.0461(15) 0.0299(12) 0.0212(11) 0.0028(10) 0.0136(12)
Br1 0.02298(14) 0.03443(16) 0.04341(17) 0.01454(12) -0.00228(11) 0.00307(11)
C20 0.0329(13) 0.0299(13) 0.0265(12) 0.0147(10) 0.0085(11) 0.0133(11)
C21 0.0392(15) 0.0285(13) 0.0232(12) 0.0100(10) 0.0055(11) 0.0192(12)
C22 0.0460(16) 0.0341(15) 0.0278(13) 0.0138(11) 0.0101(12) 0.0190(13)
C23 0.0439(17) 0.0349(15) 0.0386(15) 0.0177(13) 0.0180(13) 0.0102(13)
C24 0.0648(19) 0.0387(15) 0.0211(12) 0.0155(11) 0.0188(13) 0.0385(15)
N5 0.0362(13) 0.0354(12) 0.0286(11) 0.0117(9) 0.0049(10) 0.0162(10)
N6 0.0365(14) 0.0497(16) 0.0406(14) 0.0241(13) 0.0023(12) 0.0140(12)
Br2 0.04420(18) 0.04618(19) 0.04062(17) 0.02810(14) 0.01407(13) 0.01486(14)

loop_
_atom_type_symbol
_atom_type_description
_atom_type_scat_dispersion_real
_atom_type_scat_dispersion_imag
_atom_type_scat_source
C C 0.0033 0.0016 'International Tables Vol C Tables 4.2.6.8 and 6.1.1.4'
H H 0 0 'International Tables Vol C Tables 4.2.6.8 and 6.1.1.4'
N N 0.0061 0.0033 'International Tables Vol C Tables 4.2.6.8 and 6.1.1.4'
O O 0.0106 0.006 'International Tables Vol C Tables 4.2.6.8 and 6.1.1.4'
Cl Cl 0.1484 0.1585 'International Tables Vol C Tables 4.2.6.8 and 6.1.1.4'
Br Br -0.2901 2.4595 'International Tables Vol C Tables 4.2.6.8 and 6.1.1.4'

loop_
_exptl_crystal_face_index_h
_exptl_crystal_face_index_k
_exptl_crystal_face_index_l
_exptl_crystal_face_perp_dist
0 -1 0 0.151
-2 1 0 0.074
2 0 -1 0.06
-2 0 1 0.061
0 2 -1 0.105
0 -1 1 0.236
0 1 -1 0.148
0 0 1 0.293
0 1 1 0.246
0 -1 -1 0.179

loop_
_geom_angle_atom_site_label_1
_geom_angle_atom_site_label_2
_geom_angle_atom_site_label_3
_geom_angle
C6 C1 C2 118.7(2)
C6 C1 C7 118.1(2)
C2 C1 C7 123.2(2)
C3 C2 C1 120.7(2)
C3 C2 Cl1 116.1(2)
C1 C2 Cl1 123.20(19)
C4 C3 C2 118.3(2)
C4 C3 H3 120.8
C2 C3 H3 120.8
C5 C4 C3 123.0(2)
C5 C4 N1 119.3(2)
C3 C4 N1 117.6(2)
C4 C5 C6 117.8(2)
C4 C5 H5A 121.1
C6 C5 H5A 121.1
C5 C6 C1 121.4(2)
C5 C6 H6 119.3
C1 C6 H6 119.3
O1 C7 O2 125.1(2)
O1 C7 C1 124.0(2)
O2 C7 C1 110.9(2)
O3 N1 O4 124.5(2)
O3 N1 C4 118.0(2)
O4 N1 C4 117.5(2)
C7 O2 H2 107(4)
C13 C8 C9 119.1(2)
C13 C8 C14 119.2(2)
C9 C8 C14 121.7(2)
C10 C9 C8 120.3(2)
C10 C9 Cl2 117.1(2)
C8 C9 Cl2 122.46(19)
C11 C10 C9 118.3(2)
C11 C10 H10 120.9
C9 C10 H10 120.9
C12 C11 C10 123.1(2)
C12 C11 N2 119.4(3)
C10 C11 N2 117.5(3)
C11 C12 C13 117.9(3)
C11 C12 H12 121.1
C13 C12 H12 121.1
C12 C13 C8 121.3(3)
C12 C13 H13 119.3
C8 C13 H13 119.3
O6 C14 O5 125.1(2)
O6 C14 C8 122.5(2)
O5 C14 C8 112.3(2)
O7 N2 O8 124.4(3)
O7 N2 C11 117.9(3)
O8 N2 C11 117.8(3)
C14 O5 H5 105(4)
N3 C15 C16 125.3(2)
N3 C15 Br1 116.48(17)
C16 C15 Br1 118.19(19)
N4 C16 C15 123.0(2)
N4 C16 C17 122.0(2)
C15 C16 C17 115.0(2)
C18 C17 C16 119.9(2)
C18 C17 H17 120
C16 C17 H17 120
C17 C18 C19 120.1(2)
C17 C18 H18 120
C19 C18 H18 120
N3 C19 C18 121.0(2)
N3 C19 H19 119.5
C18 C19 H19 119.5
C15 N3 C19 118.7(2)
C16 N4 H4A 120(2)
C16 N4 H4B 120(2)
H4A N4 H4B 111(3)
N5 C20 C21 124.1(3)
N5 C20 Br2 116.48(18)
C21 C20 Br2 119.4(2)
N6 C21 C22 121.8(2)
N6 C21 C20 121.6(3)
C22 C21 C20 116.6(3)
C23 C22 C21 119.4(2)
C23 C22 H22 120.3
C21 C22 H22 120.3
C22 C23 C24 125.1(3)
C22 C23 H23 117.4
C24 C23 H23 117.4
C23 C24 N5 112.1(3)
C23 C24 H24 123.9
N5 C24 H24 123.9
C20 N5 C24 122.7(2)
C21 N6 H6A 115(3)
C21 N6 H6B 112(3)
H6A N6 H6B 121(4)

loop_
_geom_bond_atom_site_label_1
_geom_bond_atom_site_label_2
_geom_bond_distance
C1 C6 1.394(4)
C1 C2 1.399(4)
C1 C7 1.507(3)
C2 C3 1.385(3)
C2 Cl1 1.725(3)
C3 C4 1.379(4)
C3 H3 0.95
C4 C5 1.376(4)
C4 N1 1.479(3)
C5 C6 1.384(4)
C5 H5A 0.95
C6 H6 0.95
C7 O1 1.210(3)
C7 O2 1.316(3)
N1 O3 1.215(3)
N1 O4 1.228(3)
O2 H2 0.68(5)
C8 C13 1.393(4)
C8 C9 1.395(4)
C8 C14 1.516(3)
C9 C10 1.387(3)
C9 Cl2 1.723(3)
C10 C11 1.387(4)
C10 H10 0.95
C11 C12 1.368(4)
C11 N2 1.476(3)
C12 C13 1.385(4)
C12 H12 0.95
C13 H13 0.95
C14 O6 1.203(3)
C14 O5 1.306(3)
N2 O7 1.214(4)
N2 O8 1.222(4)
O5 H5 0.67(4)
C15 N3 1.316(3)
C15 C16 1.400(3)
C15 Br1 1.896(2)
C16 N4 1.365(3)
C16 C17 1.406(4)
C17 C18 1.375(4)
C17 H17 0.95
C18 C19 1.381(4)
C18 H18 0.95
C19 N3 1.341(3)
C19 H19 0.95
N4 H4A 0.81(3)
N4 H4B 0.90(3)
C20 N5 1.315(3)
C20 C21 1.402(3)
C20 Br2 1.888(3)
C21 N6 1.377(4)
C21 C22 1.392(4)
C22 C23 1.384(4)
C22 H22 0.95
C23 C24 1.417(4)
C23 H23 0.95
C24 N5 1.447(4)
C24 H24 0.95
N6 H6A 0.91(5)
N6 H6B 0.79(5)

loop_
_geom_hbond_atom_site_label_D
_geom_hbond_atom_site_label_H
_geom_hbond_atom_site_label_A
_geom_hbond_distance_DH
_geom_hbond_distance_HA
_geom_hbond_distance_DA
_geom_hbond_angle_DHA
_geom_hbond_site_symmetry_A
O2 H2 N3 0.68(5) 2.06(5) 2.706(3) 159(5) .
O5 H5 N5 0.67(4) 2.00(4) 2.664(3) 174(5) .
N4 H4A Br2 0.81(3) 2.81(3) 3.221(2) 113(3) 2_666
N4 H4B O3 0.90(3) 2.30(3) 3.139(3) 156(3) 1_656
N6 H6A Br2 0.91(5) 2.61(4) 3.089(3) 113(3) .
N6 H6B O7 0.79(5) 2.69(5) 3.370(4) 144(4) 1_454

loop_
_geom_torsion_atom_site_label_1
_geom_torsion_atom_site_label_2
_geom_torsion_atom_site_label_3
_geom_torsion_atom_site_label_4
_geom_torsion
C6 C1 C2 C3 1.0(4)
C7 C1 C2 C3 -177.4(2)
C6 C1 C2 Cl1 -177.83(19)
C7 C1 C2 Cl1 3.8(3)
C1 C2 C3 C4 0.6(4)
Cl1 C2 C3 C4 179.47(19)
C2 C3 C4 C5 -1.8(4)
C2 C3 C4 N1 176.5(2)
C3 C4 C5 C6 1.4(4)
N1 C4 C5 C6 -176.9(2)
C4 C5 C6 C1 0.3(4)
C2 C1 C6 C5 -1.4(4)
C7 C1 C6 C5 177.0(2)
C6 C1 C7 O1 -150.2(3)
C2 C1 C7 O1 28.1(4)
C6 C1 C7 O2 28.3(3)
C2 C1 C7 O2 -153.3(2)
C5 C4 N1 O3 179.9(3)
C3 C4 N1 O3 1.5(4)
C5 C4 N1 O4 0.2(4)
C3 C4 N1 O4 -178.2(2)
C13 C8 C9 C10 1.3(4)
C14 C8 C9 C10 -175.7(2)
C13 C8 C9 Cl2 -175.32(19)
C14 C8 C9 Cl2 7.8(3)
C8 C9 C10 C11 -0.4(4)
Cl2 C9 C10 C11 176.32(19)
C9 C10 C11 C12 -0.4(4)
C9 C10 C11 N2 -179.9(2)
C10 C11 C12 C13 0.3(4)
N2 C11 C12 C13 179.8(2)
C11 C12 C13 C8 0.6(4)
C9 C8 C13 C12 -1.3(4)
C14 C8 C13 C12 175.7(2)
C13 C8 C14 O6 -139.6(3)
C9 C8 C14 O6 37.3(4)
C13 C8 C14 O5 37.4(3)
C9 C8 C14 O5 -145.7(2)
C12 C11 N2 O7 -9.8(4)
C10 C11 N2 O7 169.8(2)
C12 C11 N2 O8 171.6(2)
C10 C11 N2 O8 -8.9(4)
N3 C15 C16 N4 177.8(2)
Br1 C15 C16 N4 -1.5(3)
N3 C15 C16 C17 0.3(4)
Br1 C15 C16 C17 -179.01(17)
N4 C16 C17 C18 -177.4(2)
C15 C16 C17 C18 0.1(4)
C16 C17 C18 C19 0.4(4)
C17 C18 C19 N3 -1.2(4)
C16 C15 N3 C19 -1.1(4)
Br1 C15 N3 C19 178.24(18)
C18 C19 N3 C15 1.5(4)
N5 C20 C21 N6 177.0(3)
Br2 C20 C21 N6 -3.6(4)
N5 C20 C21 C22 -0.1(4)
Br2 C20 C21 C22 179.37(19)
N6 C21 C22 C23 -177.0(3)
C20 C21 C22 C23 0.1(4)
C21 C22 C23 C24 -0.8(4)
C22 C23 C24 N5 1.4(4)
C21 C20 N5 C24 0.8(4)
Br2 C20 N5 C24 -178.68(18)
C23 C24 N5 C20 -1.3(3)
